data_9009410
loop_
_publ_author_name
'Ondrus, P.'
'Vavrin, I.'
'Skala, R.'
'Veselovsky, F.'

_publ_section_title
;
 Low-temperature Ni-rich lollingite from Haje, Pibram, Czech Republic.
 Rietveld crystal structure refinement
;
_journal_name_full 'Neues Jahrbuch fur Mineralogie, Monatshefte'
_journal_page_first 169
_journal_page_last 185
_journal_volume 2001
_journal_year 2001
_chemical_compound_source 'Haje, Pibram, Czech Republic'
_chemical_formula_sum 'As1.94 Co0.03 Fe0.61 Ni0.36 S0.02 Sb0.04'
_chemical_name_mineral Lollingite
_space_group_IT_number 58
_symmetry_space_group_name_Hall '-P 2 2n'
_symmetry_space_group_name_H-M 'P n n m'
_cell_angle_alpha 90
_cell_angle_beta 90
_cell_angle_gamma 90
_cell_length_a 5.243
_cell_length_b 5.978
_cell_length_c 2.9783
_cell_formula_units_Z 2
_cell_volume 93.348
_database_code_amcsd 0014909
_exptl_crystal_density_diffrn 7.394
_cod_original_formula_sum '(Fe.61 Ni.36 Co.03) (As1.94 Sb.04 S.02)'
_cod_database_code 9009410

loop_
_space_group_symop_operation_xyz
x,y,z
1/2+x,1/2-y,1/2+z
1/2-x,1/2+y,1/2-z
1/2-x,1/2+y,1/2+z
1/2+x,1/2-y,1/2-z
x,y,-z
-x,-y,z
-x,-y,-z

loop_
_atom_site_label
_atom_site_fract_x
_atom_site_fract_y
_atom_site_fract_z
_atom_site_occupancy
_atom_site_U_iso_or_equiv
Fe 0.00000 0.00000 0.00000 0.61000 0.00380
Ni 0.00000 0.00000 0.00000 0.36000 0.00380
Co 0.00000 0.00000 0.00000 0.03000 0.00380
As 0.17960 0.36540 0.00000 0.97000 0.00380
Sb 0.17960 0.36540 0.00000 0.02000 0.00380
S 0.17960 0.36540 0.00000 0.01000 0.00380

loop_
_cod_related_entry_id
_cod_related_entry_database
_cod_related_entry_code
1 AMCSD 0014909
